data_7158413
loop_
_publ_author_name
'Kashiwazaki, Gengo'
'Watanabe, Ryo'
'Tsuzuki, Terutaka'
'Yamamoto, Chieko'
'Nishikawa, Atsuya'
'Ohtomo, Satoru'
'Yoshikawa, Tomomi'
'Kitamura, Yuto'
'Utaka, Yoshimi'
'Kawai, Yasushi'
'Tsuchida, Noriko'
'Kitayama, Takashi'

_publ_section_title
;
 Br\/onsted acid-induced transannulation of the phytochemical zerumbone.
;
_journal_issue 47
_journal_name_full 'Organic &amp; biomolecular chemistry'
_journal_page_first 10444
_journal_page_last 10454
_journal_paper_doi 10.1039/d1ob01634b
_journal_volume 19
_journal_year 2021
_chemical_formula_moiety 'C15 H23 Cl O2'
_chemical_formula_sum 'C15 H23 Cl O2'
_chemical_formula_weight 270.80
_space_group_crystal_system monoclinic
_space_group_IT_number 14
_space_group_name_Hall '-P 2ybc'
_space_group_name_H-M_alt 'P 1 21/c 1'
_atom_sites_solution_hydrogens geom
_atom_sites_solution_primary direct
_atom_sites_solution_secondary difmap
_audit_update_record
;
2021-03-02 deposited with the CCDC.	2021-11-12 downloaded from the CCDC.
;
_cell_angle_alpha 90.0000
_cell_angle_beta 104.355(14)
_cell_angle_gamma 90.0000
_cell_formula_units_Z 4
_cell_length_a 9.336(2)
_cell_length_b 12.665(4)
_cell_length_c 12.308(4)
_cell_measurement_reflns_used 10881
_cell_measurement_temperature 103
_cell_measurement_theta_max 27.45
_cell_measurement_theta_min 3.15
_cell_volume 1409.9(7)
_computing_cell_refinement 'RAPID AUTO'
_computing_data_collection 'RAPID AUTO (Rigaku, ????)'
_computing_data_reduction 'RAPID AUTO'
_computing_molecular_graphics 'CrystalStructure 4.1'
_computing_publication_material 'CrystalStructure 4.1 (Rigaku, 2014)'
_computing_structure_refinement 'SHELXL97 (Sheldrick, 2008)'
_computing_structure_solution SIR97
_diffrn_ambient_temperature 103
_diffrn_detector_area_resol_mean 10.000
_diffrn_measured_fraction_theta_full 0.998
_diffrn_measured_fraction_theta_max 0.998
_diffrn_measurement_device_type 'Rigaku R-AXIS RAPID'
_diffrn_measurement_method \w
_diffrn_radiation_type 'Mo K\a'
_diffrn_radiation_wavelength 0.71075
_diffrn_reflns_av_R_equivalents 0.0437
_diffrn_reflns_Laue_measured_fraction_full 0.000
_diffrn_reflns_Laue_measured_fraction_max 0.000
_diffrn_reflns_limit_h_max 11
_diffrn_reflns_limit_h_min -11
_diffrn_reflns_limit_k_max 15
_diffrn_reflns_limit_k_min -15
_diffrn_reflns_limit_l_max 14
_diffrn_reflns_limit_l_min -14
_diffrn_reflns_number 11200
_diffrn_reflns_point_group_measured_fraction_full 0.000
_diffrn_reflns_point_group_measured_fraction_max 0.000
_diffrn_reflns_theta_full 25.300
_diffrn_reflns_theta_max 25.300
_diffrn_reflns_theta_min 3.217
_diffrn_standards_number 0
_exptl_absorpt_coefficient_mu 0.263
_exptl_absorpt_correction_T_max 0.974
_exptl_absorpt_correction_T_min 0.723
_exptl_absorpt_correction_type multi-scan
_exptl_absorpt_process_details 'ABSCOR (Rigaku, 1995)'
_exptl_crystal_colour colorless
_exptl_crystal_density_diffrn 1.276
_exptl_crystal_density_method 'not measured'
_exptl_crystal_description prism
_exptl_crystal_F_000 584.00
_exptl_crystal_size_max 0.200
_exptl_crystal_size_mid 0.200
_exptl_crystal_size_min 0.100
_refine_diff_density_max 0.39
_refine_diff_density_min -0.18
_refine_ls_extinction_method none
_refine_ls_goodness_of_fit_ref 1.046
_refine_ls_hydrogen_treatment refxyz
_refine_ls_number_parameters 255
_refine_ls_number_reflns 2564
_refine_ls_number_restraints 0
_refine_ls_R_factor_all 0.0466
_refine_ls_R_factor_gt 0.0387
_refine_ls_shift/su_max 0.000
_refine_ls_structure_factor_coef Fsqd
_refine_ls_weighting_details 'w = 1/[\s^2^(Fo^2^)+(0.0440P)^2^+0.7310P] where P=(Fo^2^+2Fc^2^)/3'
_refine_ls_weighting_scheme calc
_refine_ls_wR_factor_gt 0.0904
_refine_ls_wR_factor_ref 0.0945
_reflns_number_gt 2175
_reflns_number_total 2564
_reflns_threshold_expression F^2^>2.0\s(F^2^)
_cod_data_source_file d1ob01634b2.cif
_cod_data_source_block ZOxetanEpox
_cod_depositor_comments 'Adding full bibliography for 7158408--7158414.cif.'
_cod_original_cell_volume 1409.9(8)
_cod_database_code 7158413

loop_
_symmetry_equiv_pos_site_id
_space_group_symop_operation_xyz
1 +X,+Y,+Z
2 -X,1/2+Y,1/2-Z
3 -X,-Y,-Z
4 +X,1/2-Y,1/2+Z

loop_
_atom_site_label
_atom_site_type_symbol
_atom_site_fract_x
_atom_site_fract_y
_atom_site_fract_z
_atom_site_U_iso_or_equiv
_atom_site_adp_type
_atom_site_occupancy
_atom_site_site_symmetry_multiplicity
_atom_site_calc_flag
_atom_site_refinement_flags
_atom_site_disorder_assembly
_atom_site_disorder_group
Cl1 Cl 0.49929(5) 0.45925(3) 0.25847(4) 0.02956(16) Uani 1 4 d . . .
O1 O 0.09687(12) 0.32297(9) 0.33869(10) 0.0213(3) Uani 1 4 d . . .
O2 O 0.07422(12) 0.13096(10) 0.46878(10) 0.0232(3) Uani 1 4 d . . .
C1 C 0.16899(18) 0.25158(13) 0.27650(13) 0.0174(3) Uani 1 4 d . . .
C2 C 0.03957(19) 0.19995(14) 0.19155(14) 0.0214(4) Uani 1 4 d . . .
C3 C -0.05335(19) 0.28820(15) 0.32729(17) 0.0259(4) Uani 1 4 d . . .
C4 C -0.06176(19) 0.18032(15) 0.27178(15) 0.0239(4) Uani 1 4 d . . .
C5 C 0.00452(19) 0.09504(15) 0.35581(14) 0.0221(4) Uani 1 4 d . . .
C6 C 0.16623(18) 0.08898(13) 0.39942(14) 0.0191(4) Uani 1 4 d . . .
C7 C 0.26074(17) 0.16860(13) 0.35576(13) 0.0158(3) Uani 1 4 d . . .
C8 C 0.37653(19) 0.22316(14) 0.44832(14) 0.0184(4) Uani 1 4 d . . .
C9 C 0.48413(18) 0.29434(13) 0.40375(14) 0.0184(4) Uani 1 4 d . . .
C10 C 0.38697(18) 0.37197(13) 0.32138(14) 0.0192(4) Uani 1 4 d . . .
C11 C 0.27204(19) 0.31969(14) 0.22770(14) 0.0189(4) Uani 1 4 d . . .
C12 C 0.0735(2) 0.10427(16) 0.12771(16) 0.0263(4) Uani 1 4 d . . .
C13 C 0.2392(2) -0.01407(15) 0.44183(17) 0.0253(4) Uani 1 4 d . . .
C14 C 0.5830(2) 0.35339(16) 0.50348(17) 0.0283(4) Uani 1 4 d . . .
C15 C 0.5817(2) 0.22870(15) 0.34614(18) 0.0267(4) Uani 1 4 d . . .
H1 H -0.005(2) 0.2516(15) 0.1405(16) 0.019(5) Uiso 1 4 d . . .
H2 H -0.121(2) 0.3401(16) 0.2794(17) 0.026(5) Uiso 1 4 d . . .
H3 H -0.0707(19) 0.2852(14) 0.4005(16) 0.014(4) Uiso 1 4 d . . .
H4 H -0.162(2) 0.1609(16) 0.2299(16) 0.026(5) Uiso 1 4 d . . .
H5 H -0.049(2) 0.0313(16) 0.3533(17) 0.025(5) Uiso 1 4 d . . .
H6 H 0.3136(18) 0.1283(13) 0.3083(14) 0.013(4) Uiso 1 4 d . . .
H7 H 0.324(2) 0.2661(16) 0.4926(16) 0.024(5) Uiso 1 4 d . . .
H8 H 0.435(2) 0.1722(16) 0.4970(17) 0.025(5) Uiso 1 4 d . . .
H9 H 0.335(2) 0.4214(15) 0.3622(15) 0.018(4) Uiso 1 4 d . . .
H10 H 0.322(2) 0.2752(16) 0.1840(17) 0.026(5) Uiso 1 4 d . . .
H11 H 0.213(2) 0.3718(16) 0.1801(17) 0.029(5) Uiso 1 4 d . . .
H12 H -0.019(2) 0.0771(18) 0.0793(19) 0.039(6) Uiso 1 4 d . . .
H13 H 0.119(2) 0.0461(17) 0.1771(18) 0.031(5) Uiso 1 4 d . . .
H14 H 0.140(2) 0.1222(16) 0.0823(18) 0.031(5) Uiso 1 4 d . . .
H15 H 0.276(2) -0.0487(17) 0.3835(19) 0.034(6) Uiso 1 4 d . . .
H16 H 0.170(2) -0.0612(17) 0.4639(18) 0.032(5) Uiso 1 4 d . . .
H17 H 0.323(2) -0.0019(17) 0.507(2) 0.036(6) Uiso 1 4 d . . .
H18 H 0.652(3) 0.3981(19) 0.4799(19) 0.042(6) Uiso 1 4 d . . .
H19 H 0.524(2) 0.3936(17) 0.5431(18) 0.033(6) Uiso 1 4 d . . .
H20 H 0.637(2) 0.3008(16) 0.5534(18) 0.029(5) Uiso 1 4 d . . .
H21 H 0.525(2) 0.1877(17) 0.2783(19) 0.034(6) Uiso 1 4 d . . .
H22 H 0.637(2) 0.1810(16) 0.3994(18) 0.028(5) Uiso 1 4 d . . .
H23 H 0.651(2) 0.2764(17) 0.3201(18) 0.033(6) Uiso 1 4 d . . .

loop_
_atom_site_aniso_label
_atom_site_aniso_U_11
_atom_site_aniso_U_22
_atom_site_aniso_U_33
_atom_site_aniso_U_12
_atom_site_aniso_U_13
_atom_site_aniso_U_23
Cl1 0.0361(3) 0.0230(3) 0.0312(3) -0.01015(19) 0.0115(2) 0.00536(18)
O1 0.0162(6) 0.0222(6) 0.0257(7) 0.0027(5) 0.0057(5) -0.0038(5)
O2 0.0215(6) 0.0315(7) 0.0177(6) -0.0052(5) 0.0072(5) -0.0017(5)
C1 0.0187(8) 0.0182(8) 0.0154(8) 0.0019(7) 0.0041(7) -0.0008(7)
C2 0.0208(9) 0.0250(10) 0.0165(9) -0.0018(7) 0.0009(7) 0.0020(7)
C3 0.0153(9) 0.0332(11) 0.0284(11) 0.0033(8) 0.0042(8) -0.0005(8)
C4 0.0133(8) 0.0338(10) 0.0232(9) -0.0027(7) 0.0018(7) -0.0011(8)
C5 0.0218(9) 0.0265(10) 0.0182(9) -0.0085(8) 0.0056(7) -0.0024(7)
C6 0.0222(9) 0.0201(8) 0.0158(9) -0.0036(7) 0.0059(7) -0.0006(7)
C7 0.0169(8) 0.0161(8) 0.0148(8) -0.0004(7) 0.0046(6) 0.0012(7)
C8 0.0187(9) 0.0203(8) 0.0153(8) -0.0003(7) 0.0028(7) 0.0033(7)
C9 0.0169(8) 0.0166(8) 0.0210(9) -0.0025(7) 0.0032(7) 0.0006(7)
C10 0.0221(8) 0.0158(8) 0.0221(9) -0.0022(7) 0.0098(7) 0.0017(7)
C11 0.0222(9) 0.0172(8) 0.0169(9) 0.0008(7) 0.0045(7) 0.0036(7)
C12 0.0302(10) 0.0282(10) 0.0192(10) -0.0064(8) 0.0037(8) -0.0035(8)
C13 0.0304(10) 0.0196(9) 0.0257(10) -0.0047(8) 0.0065(9) 0.0040(8)
C14 0.0292(10) 0.0267(10) 0.0260(10) -0.0088(9) 0.0009(8) 0.0006(9)
C15 0.0197(9) 0.0224(9) 0.0395(12) 0.0018(8) 0.0106(8) 0.0023(9)

loop_
_atom_type_symbol
_atom_type_description
_atom_type_scat_dispersion_real
_atom_type_scat_dispersion_imag
_atom_type_scat_source
C C 0.0033 0.0016
;
International Tables for Crystallography
(Vol. C, Tables 4.2.6.8 and 6.1.1.4)
;
H H 0.0000 0.0000
;
International Tables for Crystallography
(Vol. C, Table 6.1.1.4)
;
O O 0.0106 0.0060
;
International Tables for Crystallography
(Vol. C, Tables 4.2.6.8 and 6.1.1.4)
;
Cl Cl 0.1484 0.1585
;
International Tables for Crystallography
(Vol. C, Tables 4.2.6.8 and 6.1.1.4)
;

loop_
_geom_angle_atom_site_label_1
_geom_angle_atom_site_label_2
_geom_angle_atom_site_label_3
_geom_angle
_geom_angle_publ_flag
_geom_angle_site_symmetry_1
_geom_angle_site_symmetry_2
_geom_angle_site_symmetry_3
C1 O1 C3 108.96(13) yes . . .
C5 O2 C6 60.90(11) yes . . .
O1 C1 C2 103.57(13) yes . . .
O1 C1 C7 110.38(13) yes . . .
O1 C1 C11 106.02(13) yes . . .
C2 C1 C7 111.16(13) yes . . .
C2 C1 C11 116.14(14) yes . . .
C7 C1 C11 109.25(13) yes . . .
C1 C2 C4 97.84(13) yes . . .
C1 C2 C12 117.54(15) yes . . .
C4 C2 C12 116.13(16) yes . . .
O1 C3 C4 104.98(15) yes . . .
C2 C4 C3 99.83(15) yes . . .
C2 C4 C5 109.80(15) yes . . .
C3 C4 C5 111.49(15) yes . . .
O2 C5 C4 116.06(15) yes . . .
O2 C5 C6 59.53(10) yes . . .
C4 C5 C6 119.56(16) yes . . .
O2 C6 C5 59.58(11) yes . . .
O2 C6 C7 116.33(14) yes . . .
O2 C6 C13 113.34(15) yes . . .
C5 C6 C7 117.90(14) yes . . .
C5 C6 C13 120.43(15) yes . . .
C7 C6 C13 116.40(15) yes . . .
C1 C7 C6 113.27(13) yes . . .
C1 C7 C8 110.07(13) yes . . .
C6 C7 C8 113.65(14) yes . . .
C7 C8 C9 113.62(14) yes . . .
C8 C9 C10 106.12(13) yes . . .
C8 C9 C14 108.36(15) yes . . .
C8 C9 C15 111.15(14) yes . . .
C10 C9 C14 110.83(14) yes . . .
C10 C9 C15 111.32(15) yes . . .
C14 C9 C15 109.01(15) yes . . .
Cl1 C10 C9 111.13(12) yes . . .
Cl1 C10 C11 108.33(12) yes . . .
C9 C10 C11 114.36(14) yes . . .
C1 C11 C10 110.14(14) yes . . .
C1 C2 H1 107.9(11) no . . .
C4 C2 H1 107.5(13) no . . .
C12 C2 H1 109.1(12) no . . .
O1 C3 H2 108.3(12) no . . .
O1 C3 H3 108.0(10) no . . .
C4 C3 H2 111.9(11) no . . .
C4 C3 H3 112.7(10) no . . .
H2 C3 H3 110.7(16) no . . .
C2 C4 H4 111.2(13) no . . .
C3 C4 H4 113.3(12) no . . .
C5 C4 H4 110.7(12) no . . .
O2 C5 H5 113.9(12) no . . .
C4 C5 H5 117.4(11) no . . .
C6 C5 H5 117.1(12) no . . .
C1 C7 H6 104.9(10) no . . .
C6 C7 H6 106.4(10) no . . .
C8 C7 H6 107.9(9) no . . .
C7 C8 H7 107.8(10) no . . .
C7 C8 H8 110.5(12) no . . .
C9 C8 H7 109.3(12) no . . .
C9 C8 H8 107.3(13) no . . .
H7 C8 H8 108.1(17) no . . .
Cl1 C10 H9 103.5(11) no . . .
C9 C10 H9 110.4(10) no . . .
C11 C10 H9 108.5(9) no . . .
C1 C11 H10 109.0(12) no . . .
C1 C11 H11 108.0(13) no . . .
C10 C11 H10 109.1(11) no . . .
C10 C11 H11 110.7(12) no . . .
H10 C11 H11 109.9(18) no . . .
C2 C12 H12 109.1(14) no . . .
C2 C12 H13 113.1(13) no . . .
C2 C12 H14 111.1(13) no . . .
H12 C12 H13 107.2(17) no . . .
H12 C12 H14 109.3(19) no . . .
H13 C12 H14 106.8(18) no . . .
C6 C13 H15 110.3(13) no . . .
C6 C13 H16 110.9(12) no . . .
C6 C13 H17 110.3(13) no . . .
H15 C13 H16 107.9(19) no . . .
H15 C13 H17 109.1(19) no . . .
H16 C13 H17 108.2(18) no . . .
C9 C14 H18 111.3(13) no . . .
C9 C14 H19 110.9(12) no . . .
C9 C14 H20 106.8(12) no . . .
H18 C14 H19 111(2) no . . .
H18 C14 H20 108.4(19) no . . .
H19 C14 H20 108.6(19) no . . .
C9 C15 H21 114.0(13) no . . .
C9 C15 H22 108.1(14) no . . .
C9 C15 H23 109.1(13) no . . .
H21 C15 H22 109.1(17) no . . .
H21 C15 H23 107.2(18) no . . .
H22 C15 H23 109.1(17) no . . .

loop_
_geom_bond_atom_site_label_1
_geom_bond_atom_site_label_2
_geom_bond_distance
_geom_bond_publ_flag
_geom_bond_site_symmetry_1
_geom_bond_site_symmetry_2
Cl1 C10 1.8231(19) yes . .
O1 C1 1.453(2) yes . .
O1 C3 1.443(2) yes . .
O2 C5 1.454(2) yes . .
O2 C6 1.454(2) yes . .
C1 C2 1.534(2) yes . .
C1 C7 1.541(2) yes . .
C1 C11 1.522(3) yes . .
C2 C4 1.548(3) yes . .
C2 C12 1.520(3) yes . .
C3 C4 1.521(3) yes . .
C4 C5 1.517(3) yes . .
C5 C6 1.474(2) yes . .
C6 C7 1.523(2) yes . .
C6 C13 1.505(2) yes . .
C7 C8 1.528(2) yes . .
C8 C9 1.548(3) yes . .
C9 C10 1.537(2) yes . .
C9 C14 1.535(2) yes . .
C9 C15 1.531(3) yes . .
C10 C11 1.518(2) yes . .
C2 H1 0.931(18) no . .
C3 H2 0.997(19) no . .
C3 H3 0.96(2) no . .
C4 H4 0.985(19) no . .
C5 H5 0.95(2) no . .
C7 H6 0.994(19) no . .
C8 H7 0.98(2) no . .
C8 H8 0.953(19) no . .
C10 H9 1.00(2) no . .
C11 H10 0.97(2) no . .
C11 H11 0.960(19) no . .
C12 H12 0.98(2) no . .
C12 H13 0.98(2) no . .
C12 H14 0.96(2) no . .
C13 H15 0.97(2) no . .
C13 H16 0.97(2) no . .
C13 H17 0.98(2) no . .
C14 H18 0.96(3) no . .
C14 H19 0.97(2) no . .
C14 H20 0.96(2) no . .
C15 H21 1.02(2) no . .
C15 H22 0.945(19) no . .
C15 H23 0.99(2) no . .

loop_
_geom_contact_atom_site_label_1
_geom_contact_atom_site_label_2
_geom_contact_distance
_geom_contact_publ_flag
_geom_contact_site_symmetry_1
_geom_contact_site_symmetry_2
Cl1 C14 3.215(2) no . .
Cl1 C15 3.142(2) no . .
O1 O2 2.9478(19) no . .
O1 C5 3.035(2) no . .
O1 C6 3.085(2) no . .
O1 C8 2.914(2) no . .
O1 C9 3.523(2) no . .
O1 C10 2.838(2) no . .
O2 C1 3.123(2) no . .
O2 C2 3.459(2) no . .
O2 C3 2.718(2) no . .
O2 C8 3.122(2) no . .
C1 C5 2.826(3) no . .
C1 C9 3.020(2) no . .
C2 C6 2.902(2) no . .
C3 C6 3.233(3) no . .
C3 C7 3.241(3) no . .
C3 C11 3.569(3) no . .
C4 C7 2.935(2) no . .
C5 C12 3.034(3) no . .
C6 C12 3.246(3) no . .
C7 C10 2.907(2) no . .
C7 C12 3.028(2) no . .
C7 C15 3.122(3) no . .
C8 C11 2.917(2) no . .
C8 C13 3.260(3) no . .
C11 C12 3.356(3) no . .
C11 C15 3.118(3) no . .
O2 C2 3.556(2) no . 4_555
O2 C11 3.322(2) no . 4_555
C2 O2 3.556(2) no . 4_554
C3 C15 3.553(3) no . 1_455
C11 O2 3.322(2) no . 4_554
C15 C3 3.553(3) no . 1_655
Cl1 H10 2.874(19) no . .
Cl1 H11 2.831(19) no . .
Cl1 H18 2.85(2) no . .
Cl1 H19 3.55(2) no . .
Cl1 H21 3.45(2) no . .
Cl1 H23 2.72(2) no . .
O1 H1 2.554(18) no . .
O1 H4 3.203(19) no . .
O1 H6 3.269(18) no . .
O1 H7 2.572(17) no . .
O1 H9 2.506(18) no . .
O1 H10 3.22(2) no . .
O1 H11 2.53(2) no . .
O2 H3 2.406(17) no . .
O2 H4 3.233(18) no . .
O2 H6 3.33(2) no . .
O2 H7 2.85(2) no . .
O2 H8 3.34(2) no . .
O2 H15 3.28(2) no . .
O2 H16 2.60(2) no . .
O2 H17 2.81(2) no . .
C1 H2 2.94(2) no . .
C1 H3 3.04(2) no . .
C1 H4 3.22(2) no . .
C1 H7 2.701(18) no . .
C1 H8 3.345(18) no . .
C1 H9 2.709(18) no . .
C1 H12 3.43(2) no . .
C1 H13 2.86(2) no . .
C1 H14 2.86(2) no . .
C1 H21 3.41(2) no . .
C2 H2 2.71(2) no . .
C2 H3 3.19(2) no . .
C2 H5 3.17(2) no . .
C2 H6 2.759(16) no . .
C2 H10 2.83(2) no . .
C2 H11 2.74(2) no . .
C3 H1 2.49(2) no . .
C3 H5 3.27(2) no . .
C3 H11 3.58(2) no . .
C4 H6 3.484(17) no . .
C4 H12 2.82(2) no . .
C4 H13 2.84(2) no . .
C4 H14 3.42(2) no . .
C5 H1 3.29(2) no . .
C5 H2 3.37(2) no . .
C5 H3 2.605(18) no . .
C5 H6 3.112(19) no . .
C5 H12 3.36(2) no . .
C5 H13 2.75(2) no . .
C5 H15 3.07(2) no . .
C5 H16 2.66(2) no . .
C5 H17 3.33(2) no . .
C6 H3 3.329(18) no . .
C6 H4 3.380(18) no . .
C6 H7 2.771(19) no . .
C6 H8 2.710(18) no . .
C6 H13 2.72(2) no . .
C7 H1 3.321(17) no . .
C7 H3 3.593(19) no . .
C7 H5 3.37(2) no . .
C7 H9 3.273(19) no . .
C7 H10 2.69(2) no . .
C7 H11 3.32(2) no . .
C7 H13 2.75(2) no . .
C7 H14 3.33(2) no . .
C7 H15 2.77(2) no . .
C7 H16 3.39(2) no . .
C7 H17 2.82(2) no . .
C7 H21 2.86(2) no . .
C7 H22 3.42(2) no . .
C8 H9 2.715(18) no . .
C8 H10 3.23(2) no . .
C8 H17 3.01(2) no . .
C8 H18 3.35(2) no . .
C8 H19 2.67(2) no . .
C8 H20 2.645(19) no . .
C8 H21 2.81(2) no . .
C8 H22 2.70(2) no . .
C8 H23 3.39(2) no . .
C9 H6 2.722(16) no . .
C9 H10 2.763(19) no . .
C9 H11 3.389(18) no . .
C10 H6 3.157(17) no . .
C10 H7 2.68(2) no . .
C10 H8 3.29(2) no . .
C10 H18 2.77(2) no . .
C10 H19 2.73(2) no . .
C10 H20 3.334(19) no . .
C10 H21 2.78(2) no . .
C10 H22 3.33(2) no . .
C10 H23 2.75(2) no . .
C11 H1 2.687(18) no . .
C11 H6 2.612(17) no . .
C11 H7 3.25(2) no . .
C11 H14 3.14(2) no . .
C11 H21 2.83(2) no . .
C11 H23 3.48(2) no . .
C12 H4 2.88(2) no . .
C12 H5 3.38(2) no . .
C12 H6 2.755(15) no . .
C12 H10 3.123(19) no . .
C13 H5 2.705(19) no . .
C13 H6 2.646(18) no . .
C13 H8 2.96(2) no . .
C13 H13 3.26(2) no . .
C14 H7 2.63(2) no . .
C14 H8 2.67(2) no . .
C14 H9 2.668(16) no . .
C14 H21 3.41(2) no . .
C14 H22 2.64(2) no . .
C14 H23 2.67(2) no . .
C15 H6 2.742(17) no . .
C15 H7 3.38(2) no . .
C15 H8 2.67(2) no . .
C15 H9 3.392(19) no . .
C15 H10 2.795(18) no . .
C15 H18 2.69(2) no . .
C15 H19 3.34(2) no . .
C15 H20 2.64(2) no . .
H1 H2 2.50(3) no . .
H1 H3 3.43(3) no . .
H1 H4 2.34(3) no . .
H1 H6 3.54(2) no . .
H1 H10 2.98(3) no . .
H1 H11 2.49(3) no . .
H1 H12 2.33(3) no . .
H1 H13 2.84(3) no . .
H1 H14 2.35(3) no . .
H2 H4 2.36(3) no . .
H3 H4 2.59(3) no . .
H3 H5 3.28(3) no . .
H3 H7 3.59(2) no . .
H4 H5 2.31(3) no . .
H4 H12 2.75(3) no . .
H4 H13 3.21(3) no . .
H5 H12 3.50(3) no . .
H5 H13 2.99(3) no . .
H5 H15 3.13(3) no . .
H5 H16 2.46(3) no . .
H5 H17 3.54(3) no . .
H6 H7 2.84(3) no . .
H6 H8 2.38(2) no . .
H6 H10 2.42(3) no . .
H6 H11 3.49(3) no . .
H6 H13 2.35(2) no . .
H6 H14 2.85(3) no . .
H6 H15 2.48(3) no . .
H6 H16 3.53(3) no . .
H6 H17 2.94(3) no . .
H6 H21 2.22(3) no . .
H6 H22 3.02(3) no . .
H7 H9 2.56(3) no . .
H7 H17 3.40(3) no . .
H7 H18 3.53(3) no . .
H7 H19 2.43(3) no . .
H7 H20 2.87(3) no . .
H7 H22 3.56(3) no . .
H8 H9 3.58(3) no . .
H8 H15 3.31(3) no . .
H8 H17 2.46(3) no . .
H8 H18 3.55(3) no . .
H8 H19 2.94(3) no . .
H8 H20 2.46(3) no . .
H8 H21 3.02(3) no . .
H8 H22 2.48(3) no . .
H8 H23 3.57(3) no . .
H9 H10 2.85(3) no . .
H9 H11 2.33(3) no . .
H9 H18 2.97(3) no . .
H9 H19 2.50(3) no . .
H9 H20 3.54(3) no . .
H10 H13 3.45(3) no . .
H10 H14 2.67(3) no . .
H10 H21 2.25(3) no . .
H10 H23 3.11(3) no . .
H11 H14 3.39(3) no . .
H13 H15 2.86(3) no . .
H18 H22 2.91(3) no . .
H18 H23 2.50(3) no . .
H19 H22 3.52(3) no . .
H19 H23 3.57(3) no . .
H20 H21 3.58(3) no . .
H20 H22 2.43(3) no . .
H20 H23 2.92(3) no . .
Cl1 H6 3.004(18) no . 2_655
Cl1 H8 3.54(2) no . 4_554
Cl1 H15 3.05(3) no . 2_655
Cl1 H17 3.17(2) no . 4_554
Cl1 H19 3.12(2) no . 3_666
Cl1 H21 2.93(2) no . 2_655
Cl1 H22 3.47(2) no . 2_655
O1 H5 3.50(2) no . 2_555
O1 H12 3.50(2) no . 2_555
O1 H13 3.45(2) no . 2_555
O1 H14 3.01(2) no . 4_555
O2 H1 2.83(2) no . 4_555
O2 H5 3.05(2) no . 3_556
O2 H10 3.277(18) no . 4_555
O2 H11 2.603(19) no . 4_555
O2 H14 3.42(2) no . 4_555
O2 H16 2.76(2) no . 3_556
C2 H3 3.478(19) no . 4_554
C3 H12 3.49(2) no . 4_555
C3 H13 3.32(2) no . 2_555
C3 H14 3.40(2) no . 4_555
C3 H15 3.55(2) no . 2_555
C3 H22 3.50(2) no . 1_455
C3 H23 2.75(2) no . 1_455
C4 H20 3.382(19) no . 4_454
C4 H22 3.55(2) no . 1_455
C4 H23 3.14(2) no . 1_455
C5 H11 3.45(2) no . 2_545
C5 H16 3.09(2) no . 3_556
C6 H11 3.41(2) no . 4_555
C8 H10 3.07(2) no . 4_555
C10 H19 3.41(2) no . 3_666
C11 H5 3.39(2) no . 2_555
C11 H7 3.24(2) no . 4_554
C11 H8 3.54(2) no . 4_554
C12 H2 3.53(2) no . 2_545
C12 H3 3.118(18) no . 4_554
C12 H7 3.59(2) no . 4_554
C12 H12 3.37(2) no . 3_555
C13 H2 3.248(19) no . 2_545
C13 H5 3.43(2) no . 3_556
C13 H8 3.56(2) no . 3_656
C13 H11 3.50(2) no . 4_555
C13 H22 2.92(2) no . 3_656
C14 H4 3.188(18) no . 4_655
C14 H9 3.290(18) no . 3_666
C14 H19 3.36(2) no . 3_666
C14 H21 3.60(2) no . 4_555
C15 H2 3.39(2) no . 1_655
C15 H3 3.227(17) no . 1_655
C15 H4 3.19(2) no . 1_655
C15 H16 3.56(2) no . 3_656
C15 H17 3.39(2) no . 3_656
H1 O2 2.83(2) no . 4_554
H1 H3 2.90(3) no . 4_554
H1 H5 3.58(3) no . 2_555
H1 H15 3.53(3) no . 2_555
H1 H16 2.94(3) no . 2_555
H1 H20 3.31(3) no . 4_454
H2 C12 3.53(2) no . 2_555
H2 C13 3.248(19) no . 2_555
H2 C15 3.39(2) no . 1_455
H2 H5 3.51(3) no . 2_555
H2 H12 3.55(3) no . 2_555
H2 H13 2.66(3) no . 2_555
H2 H15 2.58(3) no . 2_555
H2 H16 3.17(3) no . 2_555
H2 H20 3.59(3) no . 4_454
H2 H23 2.44(3) no . 1_455
H3 C2 3.478(19) no . 4_555
H3 C12 3.118(18) no . 4_555
H3 C15 3.227(17) no . 1_455
H3 H1 2.90(3) no . 4_555
H3 H12 2.76(3) no . 4_555
H3 H13 3.44(3) no . 2_555
H3 H14 2.84(3) no . 4_555
H3 H16 3.53(3) no . 3_556
H3 H18 3.31(3) no . 1_455
H3 H22 3.03(3) no . 1_455
H3 H23 2.55(3) no . 1_455
H4 C14 3.188(18) no . 4_454
H4 C15 3.19(2) no . 1_455
H4 H9 3.49(3) no . 2_545
H4 H18 3.22(3) no . 4_454
H4 H19 3.31(3) no . 4_454
H4 H20 2.54(3) no . 4_454
H4 H21 3.14(3) no . 1_455
H4 H22 3.14(3) no . 1_455
H4 H23 2.72(3) no . 1_455
H5 O1 3.50(2) no . 2_545
H5 O2 3.05(2) no . 3_556
H5 C11 3.39(2) no . 2_545
H5 C13 3.43(2) no . 3_556
H5 H1 3.58(3) no . 2_545
H5 H2 3.51(3) no . 2_545
H5 H5 3.59(3) no . 3_556
H5 H9 3.55(2) no . 2_545
H5 H11 2.51(3) no . 2_545
H5 H16 2.78(3) no . 3_556
H5 H17 3.43(3) no . 3_556
H6 Cl1 3.004(18) no . 2_645
H7 C11 3.24(2) no . 4_555
H7 C12 3.59(2) no . 4_555
H7 H10 2.42(3) no . 4_555
H7 H11 3.26(3) no . 4_555
H7 H14 2.67(3) no . 4_555
H7 H21 3.60(3) no . 4_555
H8 Cl1 3.54(2) no . 4_555
H8 C11 3.54(2) no . 4_555
H8 C13 3.56(2) no . 3_656
H8 H10 2.84(3) no . 4_555
H8 H11 3.46(3) no . 4_555
H8 H15 3.15(3) no . 3_656
H8 H17 3.14(3) no . 3_656
H9 C14 3.290(18) no . 3_666
H9 H4 3.49(3) no . 2_555
H9 H5 3.55(2) no . 2_555
H9 H18 2.98(3) no . 3_666
H9 H19 2.79(3) no . 3_666
H10 O2 3.277(18) no . 4_554
H10 C8 3.07(2) no . 4_554
H10 H7 2.42(3) no . 4_554
H10 H8 2.84(3) no . 4_554
H10 H19 3.57(3) no . 4_554
H11 O2 2.603(19) no . 4_554
H11 C5 3.45(2) no . 2_555
H11 C6 3.41(2) no . 4_554
H11 C13 3.50(2) no . 4_554
H11 H5 2.51(3) no . 2_555
H11 H7 3.26(3) no . 4_554
H11 H8 3.46(3) no . 4_554
H11 H16 3.53(3) no . 4_554
H11 H17 3.06(3) no . 4_554
H12 O1 3.50(2) no . 2_545
H12 C3 3.49(2) no . 4_554
H12 C12 3.37(2) no . 3_555
H12 H2 3.55(3) no . 2_545
H12 H3 2.76(3) no . 4_554
H12 H12 2.85(3) no . 3_555
H12 H13 3.44(3) no . 3_555
H12 H14 3.24(3) no . 3_555
H12 H18 3.02(3) no . 4_454
H12 H20 3.50(3) no . 4_454
H13 O1 3.45(2) no . 2_545
H13 C3 3.32(2) no . 2_545
H13 H2 2.66(3) no . 2_545
H13 H3 3.44(3) no . 2_545
H13 H12 3.44(3) no . 3_555
H14 O1 3.01(2) no . 4_554
H14 O2 3.42(2) no . 4_554
H14 C3 3.40(2) no . 4_554
H14 H3 2.84(3) no . 4_554
H14 H7 2.67(3) no . 4_554
H14 H12 3.24(3) no . 3_555
H15 Cl1 3.05(3) no . 2_645
H15 C3 3.55(2) no . 2_545
H15 H1 3.53(3) no . 2_545
H15 H2 2.58(3) no . 2_545
H15 H8 3.15(3) no . 3_656
H15 H20 3.34(3) no . 3_656
H15 H22 3.09(3) no . 3_656
H15 H23 3.54(3) no . 2_645
H16 O2 2.76(2) no . 3_556
H16 C5 3.09(2) no . 3_556
H16 C15 3.56(2) no . 3_656
H16 H1 2.94(3) no . 2_545
H16 H2 3.17(3) no . 2_545
H16 H3 3.53(3) no . 3_556
H16 H5 2.78(3) no . 3_556
H16 H11 3.53(3) no . 4_555
H16 H20 3.56(3) no . 3_656
H16 H22 2.62(3) no . 3_656
H17 Cl1 3.17(2) no . 4_555
H17 C15 3.39(2) no . 3_656
H17 H5 3.43(3) no . 3_556
H17 H8 3.14(3) no . 3_656
H17 H11 3.06(3) no . 4_555
H17 H17 3.36(3) no . 3_656
H17 H21 3.56(3) no . 3_656
H17 H22 2.53(3) no . 3_656
H18 H3 3.31(3) no . 1_655
H18 H4 3.22(3) no . 4_655
H18 H9 2.98(3) no . 3_666
H18 H12 3.02(3) no . 4_655
H18 H19 3.09(3) no . 3_666
H19 Cl1 3.12(2) no . 3_666
H19 C10 3.41(2) no . 3_666
H19 C14 3.36(2) no . 3_666
H19 H4 3.31(3) no . 4_655
H19 H9 2.79(3) no . 3_666
H19 H10 3.57(3) no . 4_555
H19 H18 3.09(3) no . 3_666
H19 H19 2.89(3) no . 3_666
H19 H21 3.07(3) no . 4_555
H20 C4 3.382(19) no . 4_655
H20 H1 3.31(3) no . 4_655
H20 H2 3.59(3) no . 4_655
H20 H4 2.54(3) no . 4_655
H20 H12 3.50(3) no . 4_655
H20 H15 3.34(3) no . 3_656
H20 H16 3.56(3) no . 3_656
H20 H21 3.20(3) no . 4_555
H20 H23 3.40(3) no . 4_555
H21 Cl1 2.93(2) no . 2_645
H21 C14 3.60(2) no . 4_554
H21 H4 3.14(3) no . 1_655
H21 H7 3.60(3) no . 4_554
H21 H17 3.56(3) no . 3_656
H21 H19 3.07(3) no . 4_554
H21 H20 3.20(3) no . 4_554
H22 Cl1 3.47(2) no . 2_645
H22 C3 3.50(2) no . 1_655
H22 C4 3.55(2) no . 1_655
H22 C13 2.92(2) no . 3_656
H22 H3 3.03(3) no . 1_655
H22 H4 3.14(3) no . 1_655
H22 H15 3.09(3) no . 3_656
H22 H16 2.62(3) no . 3_656
H22 H17 2.53(3) no . 3_656
H23 C3 2.75(2) no . 1_655
H23 C4 3.14(2) no . 1_655
H23 H2 2.44(3) no . 1_655
H23 H3 2.55(3) no . 1_655
H23 H4 2.72(3) no . 1_655
H23 H15 3.54(3) no . 2_655
H23 H20 3.40(3) no . 4_554

loop_
_geom_torsion_atom_site_label_1
_geom_torsion_atom_site_label_2
_geom_torsion_atom_site_label_3
_geom_torsion_atom_site_label_4
_geom_torsion
_geom_torsion_publ_flag
_geom_torsion_site_symmetry_1
_geom_torsion_site_symmetry_2
_geom_torsion_site_symmetry_3
_geom_torsion_site_symmetry_4
C1 O1 C3 C4 9.77(16) no . . . .
C3 O1 C1 C2 21.63(15) no . . . .
C3 O1 C1 C7 -97.42(13) no . . . .
C3 O1 C1 C11 144.38(11) no . . . .
C5 O2 C6 C5 0.00(9) no . . . .
C5 O2 C6 C7 108.35(14) no . . . .
C5 O2 C6 C13 -112.73(14) no . . . .
C6 O2 C5 C4 -110.45(16) no . . . .
C6 O2 C5 C6 0.00(8) no . . . .
O1 C1 C2 C4 -42.99(13) no . . . .
O1 C1 C2 C12 -167.96(12) no . . . .
O1 C1 C7 C6 69.89(15) no . . . .
O1 C1 C7 C8 -58.58(16) no . . . .
O1 C1 C11 C10 61.27(14) no . . . .
C2 C1 C7 C6 -44.45(18) no . . . .
C2 C1 C7 C8 -172.91(13) no . . . .
C7 C1 C2 C4 75.53(15) no . . . .
C7 C1 C2 C12 -49.4(2) no . . . .
C2 C1 C11 C10 175.65(13) no . . . .
C11 C1 C2 C4 -158.76(13) no . . . .
C11 C1 C2 C12 76.27(18) no . . . .
C7 C1 C11 C10 -57.67(17) no . . . .
C11 C1 C7 C6 -173.91(12) no . . . .
C11 C1 C7 C8 57.62(17) no . . . .
C1 C2 C4 C3 47.74(13) no . . . .
C1 C2 C4 C5 -69.49(15) no . . . .
C12 C2 C4 C3 173.72(12) no . . . .
C12 C2 C4 C5 56.48(17) no . . . .
O1 C3 C4 C2 -36.61(15) no . . . .
O1 C3 C4 C5 79.35(17) no . . . .
C2 C4 C5 O2 104.49(16) no . . . .
C2 C4 C5 C6 36.3(2) no . . . .
C3 C4 C5 O2 -5.2(2) no . . . .
C3 C4 C5 C6 -73.4(2) no . . . .
O2 C5 C6 O2 0.00(6) no . . . .
O2 C5 C6 C7 -105.73(15) no . . . .
O2 C5 C6 C13 100.83(16) no . . . .
C4 C5 C6 O2 104.61(17) no . . . .
C4 C5 C6 C7 -1.1(2) no . . . .
C4 C5 C6 C13 -154.55(15) no . . . .
O2 C6 C7 C1 -63.33(16) no . . . .
O2 C6 C7 C8 63.26(16) no . . . .
C5 C6 C7 C1 4.5(2) no . . . .
C5 C6 C7 C8 131.09(14) no . . . .
C13 C6 C7 C1 159.00(13) no . . . .
C13 C6 C7 C8 -74.40(18) no . . . .
C1 C7 C8 C9 -58.38(18) no . . . .
C6 C7 C8 C9 173.36(12) no . . . .
C7 C8 C9 C10 54.85(17) no . . . .
C7 C8 C9 C14 173.92(12) no . . . .
C7 C8 C9 C15 -66.31(16) no . . . .
C8 C9 C10 Cl1 -178.36(11) no . . . .
C8 C9 C10 C11 -55.33(18) no . . . .
C14 C9 C10 Cl1 64.21(18) no . . . .
C14 C9 C10 C11 -172.76(14) no . . . .
C15 C9 C10 Cl1 -57.30(16) no . . . .
C15 C9 C10 C11 65.73(18) no . . . .
Cl1 C10 C11 C1 -176.23(9) no . . . .
C9 C10 C11 C1 59.24(19) no . . . .
